data_2312019
loop_
_publ_author_name
'Arman, Hadi D.'
'Poplaukhin, Pavel'
'Tiekink, Edward R. T.'

_publ_section_title
;
 Crystal structures of
 {\m<sub>2</sub>-<i>N</i>,<i>N</i>'-bis-[(pyridin-3-yl)meth-yl]ethanedi-amide}tetra-kis-(di-methyl-carbamodi-thio-ato)dizinc(II)
 di-methyl-formamide disolvate and
 {\m<sub>2</sub>-<i>N</i>,<i>N</i>'-bis-[(pyridin-3-yl)meth-yl]ethanedi-amide}tetra-kis-(di-<i>n</i>-propyl-carbamodi-thio-ato)dizinc(II).
;
_journal_coeditor_code HB7704
_journal_issue 'Pt 10'
_journal_name_full 'Acta crystallographica. Section E, Crystallographic communications'
_journal_page_first 1501
_journal_page_last 1507
_journal_paper_doi 10.1107/S2056989017012956
_journal_volume 73
_journal_year 2017
_chemical_formula_iupac '[Zn2 (C7 H14 N S2)4 (C14 H14 N4 O2)]'
_chemical_formula_moiety 'C42 H70 N8 O2 S8 Zn2'
_chemical_formula_sum 'C42 H70 N8 O2 S8 Zn2'
_chemical_formula_weight 1106.28
_chemical_name_systematic
{\m~2~-<i>N</i>,<i>N</i>'-Bis[(pyridin-3-yl)methyl]ethanediamide}tetrakis(di-<i>n</i>-propylcarbamodithioato)dizinc(II)
_space_group_crystal_system monoclinic
_space_group_IT_number 15
_space_group_name_Hall '-C 2yc'
_space_group_name_H-M_alt 'C 1 2/c 1'
_audit_creation_method SHELXL-2014/7
_cell_angle_alpha 90
_cell_angle_beta 100.361(2)
_cell_angle_gamma 90
_cell_formula_units_Z 4
_cell_length_a 31.048(4)
_cell_length_b 16.923(2)
_cell_length_c 10.3453(14)
_cell_measurement_reflns_used 12374
_cell_measurement_temperature 98(2)
_cell_measurement_theta_max 40.7969
_cell_measurement_theta_min 2.3278
_cell_volume 5347.0(12)
_computing_cell_refinement
;
CrystalClear (Molecular Structure Corporation & Rigaku, 2005)
;
_computing_data_collection
;
CrystalClear (Molecular Structure Corporation & Rigaku, 2005)
;
_computing_data_reduction
;
CrystalClear (Molecular Structure Corporation & Rigaku, 2005)
;
_computing_molecular_graphics
;
ORTEP-3 for Windows (Farrugia, 2012) and  DIAMOND (Brandenburg,
2006)
;
_computing_publication_material
;
publCIF (Westrip, 2010)
;
_computing_structure_refinement
;
<i>SHELXL2014/7</i> (Sheldrick, 2015)
;
_computing_structure_solution
;
SHELXS (Sheldrick, 2008)
;
_diffrn_ambient_temperature 98(2)
_diffrn_measured_fraction_theta_full 0.998
_diffrn_measured_fraction_theta_max 0.998
_diffrn_measurement_device_type 'Rigaku AFC12K/SATURN724'
_diffrn_measurement_method \w
_diffrn_radiation_monochromator graphite
_diffrn_radiation_source 'fine-focus sealed tube'
_diffrn_radiation_type MoK\a
_diffrn_radiation_wavelength 0.71073
_diffrn_reflns_av_R_equivalents 0.0312
_diffrn_reflns_limit_h_max 30
_diffrn_reflns_limit_h_min -40
_diffrn_reflns_limit_k_max 21
_diffrn_reflns_limit_k_min -21
_diffrn_reflns_limit_l_max 13
_diffrn_reflns_limit_l_min -13
_diffrn_reflns_number 17361
_diffrn_reflns_theta_full 27.499
_diffrn_reflns_theta_max 27.499
_diffrn_reflns_theta_min 2.328
_diffrn_standards_decay_% 0
_diffrn_standards_interval_count 0
_diffrn_standards_number 0
_exptl_absorpt_coefficient_mu 1.251
_exptl_absorpt_correction_T_max 1.0000
_exptl_absorpt_correction_T_min 0.6416
_exptl_absorpt_correction_type multi-scan
_exptl_absorpt_process_details
;
(ABSCOR; Higashi, 1995)
;
_exptl_crystal_colour colourless
_exptl_crystal_density_diffrn 1.374
_exptl_crystal_description prism
_exptl_crystal_F_000 2328
_exptl_crystal_size_max 0.350
_exptl_crystal_size_mid 0.270
_exptl_crystal_size_min 0.190
_refine_diff_density_max 0.311
_refine_diff_density_min -0.388
_refine_ls_extinction_method none
_refine_ls_goodness_of_fit_ref 1.087
_refine_ls_hydrogen_treatment mixed
_refine_ls_matrix_type full
_refine_ls_number_parameters 287
_refine_ls_number_reflns 6129
_refine_ls_number_restraints 1
_refine_ls_restrained_S_all 1.087
_refine_ls_R_factor_all 0.0362
_refine_ls_R_factor_gt 0.0329
_refine_ls_shift/su_max 0.001
_refine_ls_shift/su_mean 0.000
_refine_ls_structure_factor_coef Fsqd
_refine_ls_weighting_details 'w=1/[\s^2^(Fo^2^)+(0.0308P)^2^+4.5145P] where P=(Fo^2^+2Fc^2^)/3'
_refine_ls_weighting_scheme calc
_refine_ls_wR_factor_gt 0.0755
_refine_ls_wR_factor_ref 0.0773
_reflns_number_gt 5700
_reflns_number_total 6129
_reflns_threshold_expression 'I > 2\s(I)'
_cod_data_source_file hb7704sup1.cif
_cod_data_source_block II
_cod_original_cell_volume 5347.1(12)
_cod_original_sg_symbol_H-M 'C 2/c'
_cod_database_code 2312019
_shelx_space_group_comment
;
The symmetry employed for this shelxl refinement is uniquely defined
by the following loop, which should always be used as a source of
symmetry information in preference to the above space-group names.
They are only intended as comments.
;
_shelx_estimated_absorpt_t_min 0.669
_shelx_estimated_absorpt_t_max 0.797

loop_
_space_group_symop_operation_xyz
'x, y, z'
'-x, y, -z+1/2'
'x+1/2, y+1/2, z'
'-x+1/2, y+1/2, -z+1/2'
'-x, -y, -z'
'x, -y, z-1/2'
'-x+1/2, -y+1/2, -z'
'x+1/2, -y+1/2, z-1/2'

loop_
_atom_site_type_symbol
_atom_site_label
_atom_site_fract_x
_atom_site_fract_y
_atom_site_fract_z
_atom_site_U_iso_or_equiv
_atom_site_adp_type
_atom_site_calc_flag
_atom_site_occupancy
Zn Zn 0.13541(2) 0.24490(2) 0.60218(2) 0.01873(7) Uani d 1
S S1 0.08181(2) 0.25161(3) 0.73301(4) 0.01949(10) Uani d 1
S S2 0.17501(2) 0.28982(3) 0.83257(4) 0.01932(10) Uani d 1
S S3 0.17753(2) 0.13268(2) 0.57617(4) 0.01802(10) Uani d 1
S S4 0.09814(2) 0.17783(3) 0.38786(4) 0.01878(10) Uani d 1
O O1 0.03808(5) 0.50349(8) 0.14247(13) 0.0254(3) Uani d 1
N N1 0.11727(5) 0.25613(8) 0.98790(15) 0.0180(3) Uani d 1
N N2 0.14225(5) 0.04388(9) 0.36979(14) 0.0178(3) Uani d 1
N N3 0.14982(5) 0.34572(9) 0.50690(14) 0.0181(3) Uani d 1
N N4 0.04959(5) 0.51477(9) 0.36629(15) 0.0196(3) Uani d 1
H H4N 0.0375(7) 0.5160(12) 0.4359(15) 0.024 Uiso d 1
C C1 0.12447(6) 0.26513(10) 0.86517(17) 0.0178(3) Uani d 1
C C2 0.15269(6) 0.26758(11) 1.10193(17) 0.0199(4) Uani d 1
H H2A 0.1397 0.2798 1.1804 0.024 Uiso calc 1
H H2B 0.1708 0.3133 1.0852 0.024 Uiso calc 1
C C3 0.18182(7) 0.19481(11) 1.12973(17) 0.0215(4) Uani d 1
H H3A 0.1636 0.1490 1.1458 0.026 Uiso calc 1
H H3B 0.1949 0.1828 1.0514 0.026 Uiso calc 1
C C4 0.21819(7) 0.20604(12) 1.24757(18) 0.0243(4) Uani d 1
H H4A 0.2338 0.2554 1.2378 0.036 Uiso calc 1
H H4B 0.2387 0.1616 1.2532 0.036 Uiso calc 1
H H4C 0.2056 0.2083 1.3278 0.036 Uiso calc 1
C C5 0.07487(6) 0.22987(11) 1.01677(18) 0.0211(4) Uani d 1
H H5A 0.0800 0.1975 1.0978 0.025 Uiso calc 1
H H5B 0.0603 0.1959 0.9440 0.025 Uiso calc 1
C C6 0.04457(7) 0.29765(13) 1.0347(2) 0.0285(4) Uani d 1
H H6A 0.0384 0.3295 0.9532 0.034 Uiso calc 1
H H6B 0.0589 0.3323 1.1068 0.034 Uiso calc 1
C C7 0.00182(8) 0.26606(17) 1.0668(2) 0.0407(6) Uani d 1
H H7A -0.0130 0.2338 0.9935 0.061 Uiso calc 1
H H7B -0.0171 0.3104 1.0813 0.061 Uiso calc 1
H H7C 0.0080 0.2336 1.1465 0.061 Uiso calc 1
C C8 0.13929(6) 0.11097(10) 0.43552(16) 0.0169(3) Uani d 1
C C9 0.17538(6) -0.01696(10) 0.41526(17) 0.0192(4) Uani d 1
H H9A 0.1633 -0.0694 0.3855 0.023 Uiso calc 1
H H9B 0.1816 -0.0172 0.5125 0.023 Uiso calc 1
C C10 0.21794(6) -0.00422(11) 0.36546(17) 0.0205(4) Uani d 1
H H10A 0.2313 0.0464 0.4000 0.025 Uiso calc 1
H H10B 0.2119 -0.0011 0.2683 0.025 Uiso calc 1
C C11 0.24983(7) -0.07212(12) 0.4094(2) 0.0274(4) Uani d 1
H H11A 0.2547 -0.0766 0.5053 0.041 Uiso calc 1
H H11B 0.2777 -0.0616 0.3809 0.041 Uiso calc 1
H H11C 0.2374 -0.1216 0.3699 0.041 Uiso calc 1
C C12 0.11177(6) 0.02471(10) 0.24797(17) 0.0193(4) Uani d 1
H H12A 0.1276 -0.0055 0.1893 0.023 Uiso calc 1
H H12B 0.1013 0.0745 0.2026 0.023 Uiso calc 1
C C13 0.07247(7) -0.02322(12) 0.27126(18) 0.0242(4) Uani d 1
H H13A 0.0561 0.0068 0.3289 0.029 Uiso calc 1
H H13B 0.0826 -0.0733 0.3160 0.029 Uiso calc 1
C C14 0.04240(7) -0.04110(13) 0.1408(2) 0.0309(5) Uani d 1
H H14A 0.0313 0.0085 0.0987 0.046 Uiso calc 1
H H14B 0.0178 -0.0736 0.1568 0.046 Uiso calc 1
H H14C 0.0588 -0.0697 0.0831 0.046 Uiso calc 1
C C15 0.12006(6) 0.40358(10) 0.47673(17) 0.0192(4) Uani d 1
H H15 0.0928 0.3991 0.5059 0.023 Uiso calc 1
C C16 0.12765(6) 0.46989(10) 0.40430(17) 0.0180(3) Uani d 1
C C17 0.16739(7) 0.47512(11) 0.36094(18) 0.0220(4) Uani d 1
H H17 0.1734 0.5191 0.3099 0.026 Uiso calc 1
C C18 0.19815(7) 0.41597(11) 0.39255(18) 0.0232(4) Uani d 1
H H18 0.2255 0.4188 0.3640 0.028 Uiso calc 1
C C19 0.18838(6) 0.35269(11) 0.46629(18) 0.0211(4) Uani d 1
H H19 0.2097 0.3125 0.4892 0.025 Uiso calc 1
C C20 0.09527(6) 0.53720(11) 0.38052(19) 0.0218(4) Uani d 1
H H20A 0.1021 0.5748 0.4546 0.026 Uiso calc 1
H H20B 0.0995 0.5654 0.2999 0.026 Uiso calc 1
C C21 0.02463(6) 0.50634(10) 0.24787(18) 0.0195(4) Uani d 1

loop_
_atom_site_aniso_label
_atom_site_aniso_U_11
_atom_site_aniso_U_22
_atom_site_aniso_U_33
_atom_site_aniso_U_12
_atom_site_aniso_U_13
_atom_site_aniso_U_23
Zn 0.02188(13) 0.01688(11) 0.01907(11) 0.00339(8) 0.00807(9) 0.00169(7)
S1 0.0158(2) 0.0254(2) 0.0174(2) -0.00087(17) 0.00319(17) -0.00181(16)
S2 0.0158(2) 0.0231(2) 0.0198(2) -0.00156(17) 0.00530(17) -0.00061(16)
S3 0.0171(2) 0.0186(2) 0.01796(19) 0.00329(16) 0.00209(16) 0.00007(15)
S4 0.0176(2) 0.0201(2) 0.0186(2) 0.00508(17) 0.00326(17) 0.00033(16)
O1 0.0185(7) 0.0347(7) 0.0239(6) -0.0012(6) 0.0066(6) -0.0023(6)
N1 0.0154(8) 0.0209(7) 0.0178(7) -0.0012(6) 0.0038(6) -0.0018(5)
N2 0.0154(8) 0.0185(7) 0.0193(7) 0.0030(6) 0.0026(6) 0.0001(6)
N3 0.0170(8) 0.0176(7) 0.0201(7) 0.0010(6) 0.0039(6) 0.0007(6)
N4 0.0142(8) 0.0216(7) 0.0227(7) 0.0008(6) 0.0021(6) 0.0011(6)
C1 0.0183(9) 0.0166(8) 0.0191(8) 0.0009(7) 0.0048(7) -0.0009(6)
C2 0.0201(10) 0.0221(8) 0.0175(8) -0.0009(7) 0.0037(7) -0.0032(7)
C3 0.0218(10) 0.0227(9) 0.0208(8) -0.0008(7) 0.0059(7) 0.0006(7)
C4 0.0210(10) 0.0285(10) 0.0234(9) -0.0005(8) 0.0039(8) 0.0043(7)
C5 0.0190(10) 0.0250(9) 0.0200(8) -0.0034(7) 0.0054(7) 0.0014(7)
C6 0.0201(11) 0.0343(11) 0.0333(10) 0.0011(8) 0.0105(9) 0.0002(8)
C7 0.0202(12) 0.0690(16) 0.0351(12) 0.0017(11) 0.0112(9) 0.0086(11)
C8 0.0159(9) 0.0190(8) 0.0172(8) -0.0003(7) 0.0063(7) 0.0022(6)
C9 0.0196(10) 0.0161(8) 0.0219(8) 0.0051(7) 0.0039(7) 0.0013(6)
C10 0.0199(10) 0.0213(8) 0.0201(8) 0.0028(7) 0.0034(7) -0.0008(7)
C11 0.0243(11) 0.0255(10) 0.0325(10) 0.0068(8) 0.0052(8) -0.0031(8)
C12 0.0201(10) 0.0202(8) 0.0181(8) 0.0016(7) 0.0048(7) -0.0014(6)
C13 0.0210(10) 0.0279(10) 0.0239(9) -0.0040(8) 0.0048(8) -0.0038(7)
C14 0.0237(11) 0.0393(11) 0.0287(10) -0.0025(9) 0.0027(9) -0.0070(9)
C15 0.0160(9) 0.0200(8) 0.0222(8) 0.0008(7) 0.0045(7) 0.0009(7)
C16 0.0148(9) 0.0173(8) 0.0207(8) -0.0004(7) 0.0000(7) -0.0004(6)
C17 0.0191(10) 0.0222(9) 0.0246(9) -0.0029(7) 0.0034(7) 0.0038(7)
C18 0.0158(10) 0.0282(9) 0.0268(9) 0.0002(8) 0.0071(8) -0.0001(7)
C19 0.0179(10) 0.0219(9) 0.0234(9) 0.0037(7) 0.0036(7) -0.0005(7)
C20 0.0146(9) 0.0187(8) 0.0312(9) -0.0013(7) 0.0013(7) 0.0029(7)
C21 0.0170(10) 0.0170(8) 0.0245(9) -0.0008(7) 0.0035(7) -0.0002(6)

loop_
_atom_type_symbol
_atom_type_description
_atom_type_scat_dispersion_real
_atom_type_scat_dispersion_imag
_atom_type_scat_source
C C 0.0033 0.0016 'International Tables Vol C Tables 4.2.6.8 and 6.1.1.4'
H H 0.0000 0.0000 'International Tables Vol C Tables 4.2.6.8 and 6.1.1.4'
N N 0.0061 0.0033 'International Tables Vol C Tables 4.2.6.8 and 6.1.1.4'
O O 0.0106 0.0060 'International Tables Vol C Tables 4.2.6.8 and 6.1.1.4'
S S 0.1246 0.1234 'International Tables Vol C Tables 4.2.6.8 and 6.1.1.4'
Zn Zn 0.2839 1.4301 'International Tables Vol C Tables 4.2.6.8 and 6.1.1.4'

loop_
_geom_angle_atom_site_label_1
_geom_angle_atom_site_label_2
_geom_angle_atom_site_label_3
_geom_angle_site_symmetry_3
_geom_angle
N3 Zn S1 . 118.51(4)
N3 Zn S3 . 116.21(5)
S1 Zn S3 . 125.225(18)
N3 Zn S4 . 93.20(4)
S1 Zn S4 . 105.351(19)
S3 Zn S4 . 73.615(17)
N3 Zn S2 . 95.11(4)
S1 Zn S2 . 73.841(18)
S3 Zn S2 . 99.247(17)
S4 Zn S2 . 170.877(16)
C1 S1 Zn . 86.60(6)
C1 S2 Zn . 79.03(6)
C8 S3 Zn . 87.51(6)
C8 S4 Zn . 81.18(6)
C1 N1 C5 . 122.43(16)
C1 N1 C2 . 121.12(16)
C5 N1 C2 . 116.34(14)
C8 N2 C12 . 122.13(15)
C8 N2 C9 . 122.71(15)
C12 N2 C9 . 115.15(14)
C19 N3 C15 . 118.52(16)
C19 N3 Zn . 120.34(12)
C15 N3 Zn . 121.01(12)
C21 N4 C20 . 121.14(16)
C21 N4 H4N . 119.8(16)
C20 N4 H4N . 118.0(15)
N1 C1 S2 . 121.99(15)
N1 C1 S1 . 119.86(15)
S2 C1 S1 . 118.16(10)
N1 C2 C3 . 112.14(14)
N1 C2 H2A . 109.2
C3 C2 H2A . 109.2
N1 C2 H2B . 109.2
C3 C2 H2B . 109.2
H2A C2 H2B . 107.9
C4 C3 C2 . 112.39(15)
C4 C3 H3A . 109.1
C2 C3 H3A . 109.1
C4 C3 H3B . 109.1
C2 C3 H3B . 109.1
H3A C3 H3B . 107.9
C3 C4 H4A . 109.5
C3 C4 H4B . 109.5
H4A C4 H4B . 109.5
C3 C4 H4C . 109.5
H4A C4 H4C . 109.5
H4B C4 H4C . 109.5
N1 C5 C6 . 113.23(16)
N1 C5 H5A . 108.9
C6 C5 H5A . 108.9
N1 C5 H5B . 108.9
C6 C5 H5B . 108.9
H5A C5 H5B . 107.7
C5 C6 C7 . 110.23(18)
C5 C6 H6A . 109.6
C7 C6 H6A . 109.6
C5 C6 H6B . 109.6
C7 C6 H6B . 109.6
H6A C6 H6B . 108.1
C6 C7 H7A . 109.5
C6 C7 H7B . 109.5
H7A C7 H7B . 109.5
C6 C7 H7C . 109.5
H7A C7 H7C . 109.5
H7B C7 H7C . 109.5
N2 C8 S4 . 122.11(14)
N2 C8 S3 . 120.36(14)
S4 C8 S3 . 117.52(10)
N2 C9 C10 . 113.16(14)
N2 C9 H9A . 108.9
C10 C9 H9A . 108.9
N2 C9 H9B . 108.9
C10 C9 H9B . 108.9
H9A C9 H9B . 107.8
C9 C10 C11 . 110.41(15)
C9 C10 H10A . 109.6
C11 C10 H10A . 109.6
C9 C10 H10B . 109.6
C11 C10 H10B . 109.6
H10A C10 H10B . 108.1
C10 C11 H11A . 109.5
C10 C11 H11B . 109.5
H11A C11 H11B . 109.5
C10 C11 H11C . 109.5
H11A C11 H11C . 109.5
H11B C11 H11C . 109.5
N2 C12 C13 . 113.16(14)
N2 C12 H12A . 108.9
C13 C12 H12A . 108.9
N2 C12 H12B . 108.9
C13 C12 H12B . 108.9
H12A C12 H12B . 107.8
C12 C13 C14 . 110.26(16)
C12 C13 H13A . 109.6
C14 C13 H13A . 109.6
C12 C13 H13B . 109.6
C14 C13 H13B . 109.6
H13A C13 H13B . 108.1
C13 C14 H14A . 109.5
C13 C14 H14B . 109.5
H14A C14 H14B . 109.5
C13 C14 H14C . 109.5
H14A C14 H14C . 109.5
H14B C14 H14C . 109.5
N3 C15 C16 . 122.43(17)
N3 C15 H15 . 118.8
C16 C15 H15 . 118.8
C17 C16 C15 . 118.11(17)
C17 C16 C20 . 120.22(16)
C15 C16 C20 . 121.55(17)
C18 C17 C16 . 119.57(17)
C18 C17 H17 . 120.2
C16 C17 H17 . 120.2
C19 C18 C17 . 118.81(18)
C19 C18 H18 . 120.6
C17 C18 H18 . 120.6
N3 C19 C18 . 122.55(17)
N3 C19 H19 . 118.7
C18 C19 H19 . 118.7
N4 C20 C16 . 115.44(15)
N4 C20 H20A . 108.4
C16 C20 H20A . 108.4
N4 C20 H20B . 108.4
C16 C20 H20B . 108.4
H20A C20 H20B . 107.5
O1 C21 N4 . 125.54(18)
O1 C21 C21 2 121.4(2)
N4 C21 C21 2 112.96(19)

loop_
_geom_bond_atom_site_label_1
_geom_bond_atom_site_label_2
_geom_bond_site_symmetry_2
_geom_bond_distance
Zn N3 . 2.0595(15)
Zn S1 . 2.3289(5)
Zn S3 . 2.3484(5)
Zn S4 . 2.5731(5)
Zn S2 . 2.5917(6)
S1 C1 . 1.7391(19)
S2 C1 . 1.715(2)
S3 C8 . 1.7435(19)
S4 C8 . 1.7114(19)
O1 C21 . 1.237(2)
N1 C1 . 1.337(2)
N1 C5 . 1.470(2)
N1 C2 . 1.474(2)
N2 C8 . 1.335(2)
N2 C12 . 1.470(2)
N2 C9 . 1.472(2)
N3 C19 . 1.343(2)
N3 C15 . 1.344(2)
N4 C21 . 1.334(2)
N4 C20 . 1.450(2)
N4 H4N . 0.870(9)
C2 C3 . 1.524(3)
C2 H2A . 0.9900
C2 H2B . 0.9900
C3 C4 . 1.517(3)
C3 H3A . 0.9900
C3 H3B . 0.9900
C4 H4A . 0.9800
C4 H4B . 0.9800
C4 H4C . 0.9800
C5 C6 . 1.516(3)
C5 H5A . 0.9900
C5 H5B . 0.9900
C6 C7 . 1.522(3)
C6 H6A . 0.9900
C6 H6B . 0.9900
C7 H7A . 0.9800
C7 H7B . 0.9800
C7 H7C . 0.9800
C9 C10 . 1.518(3)
C9 H9A . 0.9900
C9 H9B . 0.9900
C10 C11 . 1.531(3)
C10 H10A . 0.9900
C10 H10B . 0.9900
C11 H11A . 0.9800
C11 H11B . 0.9800
C11 H11C . 0.9800
C12 C13 . 1.520(3)
C12 H12A . 0.9900
C12 H12B . 0.9900
C13 C14 . 1.527(3)
C13 H13A . 0.9900
C13 H13B . 0.9900
C14 H14A . 0.9800
C14 H14B . 0.9800
C14 H14C . 0.9800
C15 C16 . 1.393(2)
C15 H15 . 0.9500
C16 C17 . 1.389(3)
C16 C20 . 1.510(3)
C17 C18 . 1.382(3)
C17 H17 . 0.9500
C18 C19 . 1.380(3)
C18 H18 . 0.9500
C19 H19 . 0.9500
C20 H20A . 0.9900
C20 H20B . 0.9900
C21 C21 2 1.538(4)

loop_
_geom_hbond_atom_site_label_D
_geom_hbond_atom_site_label_H
_geom_hbond_atom_site_label_A
_geom_hbond_site_symmetry_A
_geom_hbond_distance_DH
_geom_hbond_distance_HA
_geom_hbond_distance_DA
_geom_hbond_angle_DHA
N4 H4N O1 4_565 0.870(18) 2.159(16) 2.959(2) 152.6(19)

_cod_database_fobs_code 2312019
